data_7247751
loop_
_publ_author_name
'Li, Duqingcuo'
'Liu, Yichen'
'Xiang, Ruifang'
'Li, Yuyan'
'Qin, Tianrui'
'Dong, Xiu Yan'
'Sakiyama, Hiroshi'
'Muddassir, Mohd.'
'Liu, Jianqiang'

_publ_section_title
;
 Synthesis, structure, and investigation of unique magnetic properties in
 two novel Mn-based coordination polymers
;
_journal_issue 48
_journal_name_full CrystEngComm
_journal_page_first 6777
_journal_page_last 6785
_journal_paper_doi 10.1039/D3CE01060K
_journal_volume 25
_journal_year 2023
_chemical_formula_moiety 'C18 H12 Mn N2 O5, C6 H5 N2'
_chemical_formula_sum 'C24 H17 Mn N4 O5'
_chemical_formula_weight 496.35
_space_group_crystal_system triclinic
_space_group_IT_number 2
_space_group_name_Hall '-P 1'
_space_group_name_H-M_alt 'P -1'
_atom_sites_solution_hydrogens mixed
_atom_sites_solution_primary dual
_audit_creation_date 2021-11-28
_audit_creation_method
;
Olex2 1.2
(compiled 2018.05.29 svn.r3508 for OlexSys, GUI svn.r5506)
;
_audit_update_record
;
2023-10-23 deposited with the CCDC.	2023-11-17 downloaded from the CCDC.
;
_cell_angle_alpha 93.8320(10)
_cell_angle_beta 111.2460(10)
_cell_angle_gamma 108.9600(10)
_cell_formula_units_Z 2
_cell_length_a 9.5840(2)
_cell_length_b 10.5520(3)
_cell_length_c 11.7635(3)
_cell_measurement_reflns_used 7339
_cell_measurement_temperature 173(2)
_cell_measurement_theta_max 72.02
_cell_measurement_theta_min 5.26
_cell_volume 1025.39(5)
_computing_cell_refinement 'SAINT V8.38A (?, 2016)'
_computing_data_collection 'Bruker APEX3'
_computing_data_reduction 'SAINT V8.38A (?, 2016)'
_computing_molecular_graphics 'Olex2 (Dolomanov et al., 2009)'
_computing_publication_material 'Olex2 (Dolomanov et al., 2009)'
_computing_structure_refinement 'ShelXL (Sheldrick, 2015)'
_computing_structure_solution 'ShelXT (Sheldrick, 2015)'
_diffrn_ambient_temperature 173.0
_diffrn_measured_fraction_theta_full 0.990
_diffrn_measured_fraction_theta_max 0.982
_diffrn_measurement_device_type 'Bruker D8 Venture'
_diffrn_measurement_method '\f and \w scans'
_diffrn_radiation_monochromator graphite
_diffrn_radiation_type CuK\a
_diffrn_radiation_wavelength 1.54178
_diffrn_reflns_av_R_equivalents 0.0381
_diffrn_reflns_av_unetI/netI 0.0371
_diffrn_reflns_Laue_measured_fraction_full 0.990
_diffrn_reflns_Laue_measured_fraction_max 0.982
_diffrn_reflns_limit_h_max 11
_diffrn_reflns_limit_h_min -11
_diffrn_reflns_limit_k_max 13
_diffrn_reflns_limit_k_min -13
_diffrn_reflns_limit_l_max 14
_diffrn_reflns_limit_l_min -14
_diffrn_reflns_number 12217
_diffrn_reflns_point_group_measured_fraction_full 0.990
_diffrn_reflns_point_group_measured_fraction_max 0.982
_diffrn_reflns_theta_full 67.679
_diffrn_reflns_theta_max 72.096
_diffrn_reflns_theta_min 5.255
_diffrn_standards_number 0
_exptl_absorpt_coefficient_mu 5.653
_exptl_absorpt_correction_T_max 0.7536
_exptl_absorpt_correction_T_min 0.5153
_exptl_absorpt_correction_type multi-scan
_exptl_absorpt_process_details
'SADABS-2016/2 (Bruker,2016/2) was used for absorption correction. wR2(int) was 0.1092 before and 0.0506 after correction. The Ratio of minimum to maximum transmission is 0.6838. The \l/2 correction factor is Not present.'
_exptl_crystal_density_diffrn 1.608
_exptl_crystal_description block
_exptl_crystal_F_000 508
_exptl_crystal_size_max 0.25
_exptl_crystal_size_mid 0.23
_exptl_crystal_size_min 0.21
_refine_diff_density_max 0.371
_refine_diff_density_min -0.213
_refine_diff_density_rms 0.051
_refine_ls_extinction_method none
_refine_ls_goodness_of_fit_ref 1.049
_refine_ls_hydrogen_treatment mixed
_refine_ls_matrix_type full
_refine_ls_number_parameters 357
_refine_ls_number_reflns 3960
_refine_ls_number_restraints 27
_refine_ls_restrained_S_all 1.123
_refine_ls_R_factor_all 0.0327
_refine_ls_R_factor_gt 0.0299
_refine_ls_shift/su_max 0.002
_refine_ls_shift/su_mean 0.000
_refine_ls_structure_factor_coef Fsqd
_refine_ls_weighting_details 'w=1/[\s^2^(Fo^2^)+(0.0403P)^2^+0.2807P] where P=(Fo^2^+2Fc^2^)/3'
_refine_ls_weighting_scheme calc
_refine_ls_wR_factor_gt 0.0763
_refine_ls_wR_factor_ref 0.0786
_reflns_Friedel_coverage 0.000
_reflns_number_gt 3729
_reflns_number_total 3960
_reflns_threshold_expression 'I > 2\s(I)'
_cod_data_source_file d3ce01060k2.cif
_cod_data_source_block dongxy87
_cod_depositor_comments 'Adding full bibliography for 7247750--7247751.cif.'
_cod_database_code 7247751
_shelx_shelxl_version_number 2018/3
_shelx_space_group_comment
;
The symmetry employed for this shelxl refinement is uniquely defined
by the following loop, which should always be used as a source of
symmetry information in preference to the above space-group names.
They are only intended as comments.
;
_shelx_estimated_absorpt_t_max 0.383
_shelx_estimated_absorpt_t_min 0.332
_olex2_refinement_description
;
1. Fixed Uiso
 At 1.2 times of:
  All C(H) groups
 At 1.5 times of:
  All C(H,H) groups
2. Restrained distances
 O5-H5B = O5-H5A
 0.85 with sigma of 0.01
3. Uiso/Uaniso restraints and constraints
Uanis(C16A) \\sim Ueq, Uanis(C16) \\sim Ueq, Uanis(C17A) \\sim Ueq, Uanis(C17)
\\sim Ueq: with sigma of 0.005 and sigma for terminal atoms of 0.01
Uanis(C17A) = Uanis(C17)
Uanis(C16A) = Uanis(C16)
4. Same fragment restrains
{C12, C13A, C14A, C15, C16A, C17A, C7, C10, C16, C6, C19, C18, C17, C22} sigma
for 1-2: 0.02, 1-3: 0.04
as
{C12, C13A, C14A, C15, C16A, C17A, C7, C10, C16, C6, C19, C18, C17, C22}
{C22, C23, C24} sigma for 1-2: 0.02, 1-3: 0.04
as
{C23A, C24A, C24}
5. Others
 Sof(C23A)=Sof(H23A)=Sof(C24A)=Sof(H24A)=1-FVAR(1)
 Sof(C24)=Sof(H24)=Sof(C23)=Sof(H23)=FVAR(1)
 Sof(C13A)=Sof(H13A)=Sof(C14A)=Sof(H14A)=Sof(C16A)=Sof(H16A)=Sof(C17A)=
 Sof(H17A)=1-FVAR(2)
 Sof(C16)=Sof(H16)=Sof(C17)=Sof(H17)=Sof(C14)=Sof(H14)=Sof(C13)=Sof(H13)=FVAR(2)
6.a Aromatic/amide H refined with riding coordinates:
 C3(H3), C4(H4), C9(H9), C13A(H13A), C14A(H14A), C16A(H16A), C17A(H17A),
 C7(H7), C10(H10), C16(H16), C6(H6), C19(H19), C17(H17), C21(H21), C20(H20),
 C23A(H23A), C24A(H24A), C24(H24), C23(H23), C14(H14), C13(H13)
;
_olex2_submission_special_instructions 'No special instructions were received'

loop_
_space_group_symop_operation_xyz
'x, y, z'
'-x, -y, -z'

loop_
_atom_site_label
_atom_site_type_symbol
_atom_site_fract_x
_atom_site_fract_y
_atom_site_fract_z
_atom_site_U_iso_or_equiv
_atom_site_adp_type
_atom_site_occupancy
_atom_site_site_symmetry_order
_atom_site_calc_flag
_atom_site_refinement_flags_posn
_atom_site_refinement_flags_adp
_atom_site_refinement_flags_occupancy
_atom_site_disorder_assembly
_atom_site_disorder_group
Mn1 Mn 1.21385(3) 0.95028(2) 1.03503(2) 0.01671(9) Uani 1 1 d . . . . .
O2 O 0.82151(14) 0.88231(11) 0.88091(11) 0.0210(2) Uani 1 1 d . . . . .
O1 O 0.99200(14) 0.78774(12) 0.98729(12) 0.0251(3) Uani 1 1 d . . . . .
O5 O 1.28243(15) 0.81633(12) 0.93747(13) 0.0257(3) Uani 1 1 d D . . . .
O4 O -0.51133(14) 0.06621(12) 0.14588(12) 0.0238(3) Uani 1 1 d . . . . .
O3 O -0.65147(15) -0.08355(14) 0.22328(14) 0.0360(3) Uani 1 1 d . . . . .
N2 N 0.18406(17) 0.24027(13) 0.70283(13) 0.0194(3) Uani 1 1 d . . . . .
N1 N 0.20194(17) 0.06753(13) 0.87241(13) 0.0183(3) Uani 1 1 d . . . . .
N4 N 0.20043(19) 0.50598(16) 0.34607(14) 0.0258(3) Uani 1 1 d . . . . .
C3 C 0.74449(19) 0.52875(17) 0.91444(15) 0.0198(3) Uani 1 1 d . . . . .
H3 H 0.852501 0.533538 0.952941 0.024 Uiso 1 1 calc R . . . .
N3 N -0.0570(2) 0.42703(17) 0.21635(17) 0.0336(4) Uani 1 1 d . . . . .
C2 C 0.71490(19) 0.64614(16) 0.88676(15) 0.0180(3) Uani 1 1 d . . . . .
C8 C 0.32031(19) 0.26639(16) 0.80334(15) 0.0169(3) Uani 1 1 d . . . . .
C4 C 0.6171(2) 0.40487(16) 0.88607(16) 0.0194(3) Uani 1 1 d . . . . .
H4 H 0.638067 0.325162 0.905476 0.023 Uiso 1 1 calc R . . . .
C5 C 0.45792(19) 0.39677(16) 0.82908(15) 0.0171(3) Uani 1 1 d . . . . .
C1 C 0.8529(2) 0.78214(16) 0.92090(15) 0.0185(3) Uani 1 1 d . . . . .
C9 C 0.3303(2) 0.17775(16) 0.88706(15) 0.0182(3) Uani 1 1 d . . . . .
H9 H 0.430351 0.196420 0.955505 0.022 Uiso 1 1 calc R . . . .
C11 C 0.0563(2) 0.12649(16) 0.68481(16) 0.0188(3) Uani 1 1 d . . . . .
C12 C -0.0927(2) 0.09589(17) 0.57095(17) 0.0227(4) Uani 1 1 d D . . . .
C13A C -0.2437(5) 0.0025(5) 0.5680(5) 0.0189(10) Uani 0.483(9) 1 d D . P A 2
H13A H -0.247646 -0.039062 0.636580 0.023 Uiso 0.483(9) 1 calc R . P A 2
C14A C -0.3815(5) -0.0237(5) 0.4617(5) 0.0205(11) Uani 0.483(9) 1 d D . P A 2
H14A H -0.483319 -0.081392 0.457805 0.025 Uiso 0.483(9) 1 calc R . P A 2
C15 C -0.3716(2) 0.03867(18) 0.35134(19) 0.0283(4) Uani 1 1 d D . . . .
C16A C -0.2290(16) 0.1382(11) 0.3742(14) 0.0184(13) Uani 0.483(9) 1 d D U P A 2
H16A H -0.221681 0.191883 0.313350 0.022 Uiso 0.483(9) 1 calc R . P A 2
C17A C -0.0899(13) 0.1664(10) 0.4843(12) 0.0171(12) Uani 0.483(9) 1 d D U P A 2
H17A H 0.007752 0.238155 0.495650 0.020 Uiso 0.483(9) 1 calc R . P A 2
C7 C 0.5560(2) 0.63742(16) 0.82734(17) 0.0219(3) Uani 1 1 d D . . . .
H7 H 0.535291 0.716832 0.806373 0.026 Uiso 1 1 calc R . . . .
C10 C 0.0657(2) 0.04256(16) 0.77205(16) 0.0191(3) Uani 1 1 d D . . . .
H10 H -0.027755 -0.034674 0.759642 0.023 Uiso 1 1 calc R . . . .
C16 C -0.2390(15) 0.1646(10) 0.3802(13) 0.0184(13) Uani 0.517(9) 1 d D U P A 1
H16 H -0.244166 0.227217 0.325879 0.022 Uiso 0.517(9) 1 calc R . P A 1
C6 C 0.4281(2) 0.51381(16) 0.79865(17) 0.0211(3) Uani 1 1 d D . . . .
H6 H 0.320149 0.508701 0.758316 0.025 Uiso 1 1 calc R . . . .
C19 C 0.0600(2) 0.3954(2) 0.28914(18) 0.0301(4) Uani 1 1 d D . . . .
H19 H 0.048593 0.305079 0.301181 0.036 Uiso 1 1 calc R . . . .
C18 C -0.5206(2) 0.00454(17) 0.23336(19) 0.0263(4) Uani 1 1 d D . . . .
C17 C -0.1044(12) 0.1938(9) 0.4872(11) 0.0171(12) Uani 0.517(9) 1 d D U P A 1
H17 H -0.016476 0.278743 0.508417 0.020 Uiso 0.517(9) 1 calc R . P A 1
C22 C 0.3522(2) 0.50382(19) 0.42535(17) 0.0252(4) Uani 1 1 d D . . . .
C21 C 0.1681(2) 0.6168(2) 0.30293(19) 0.0306(4) Uani 1 1 d . . . . .
H21 H 0.242023 0.709007 0.324336 0.037 Uiso 1 1 calc R . . . .
C20 C 0.0102(2) 0.5669(2) 0.22418(19) 0.0320(4) Uani 1 1 d . . . . .
H20 H -0.046419 0.619860 0.180649 0.038 Uiso 1 1 calc R . . . .
C23A C 0.3586(5) 0.3975(4) 0.4875(4) 0.0315(10) Uani 0.519(5) 1 d D . P B 2
H23A H 0.261465 0.327189 0.479281 0.038 Uiso 0.519(5) 1 calc R . P B 2
C24A C 0.4926(5) 0.6064(4) 0.4380(4) 0.0295(10) Uani 0.519(5) 1 d D . P B 2
H24A H 0.488066 0.679729 0.395945 0.035 Uiso 0.519(5) 1 calc R . P B 2
C24 C 0.4685(5) 0.6191(4) 0.5109(4) 0.0262(10) Uani 0.481(5) 1 d D . P B 1
H24 H 0.447804 0.700773 0.517767 0.031 Uiso 0.481(5) 1 calc R . P B 1
C23 C 0.3834(5) 0.3833(4) 0.4126(4) 0.0257(10) Uani 0.481(5) 1 d D . P B 1
H23 H 0.303547 0.304133 0.351921 0.031 Uiso 0.481(5) 1 calc R . P B 1
C14 C -0.3560(5) -0.0591(5) 0.4149(5) 0.0275(13) Uani 0.517(9) 1 d . . P A 1
H14 H -0.438751 -0.147989 0.386132 0.033 Uiso 0.517(9) 1 calc R . P A 1
C13 C -0.2196(5) -0.0313(5) 0.5227(6) 0.0284(13) Uani 0.517(9) 1 d . . P A 1
H13 H -0.211749 -0.102878 0.566415 0.034 Uiso 0.517(9) 1 calc R . P A 1
H5A H 1.349(3) 0.852(2) 0.906(2) 0.043 Uiso 1 1 d DR . . . .
H5B H 1.220(3) 0.7368(14) 0.894(2) 0.043 Uiso 1 1 d DR . . . .

loop_
_atom_site_aniso_label
_atom_site_aniso_U_11
_atom_site_aniso_U_22
_atom_site_aniso_U_33
_atom_site_aniso_U_23
_atom_site_aniso_U_13
_atom_site_aniso_U_12
Mn1 0.00824(13) 0.01397(13) 0.02079(15) 0.00563(10) 0.00083(10) 0.00077(10)
O2 0.0192(6) 0.0160(5) 0.0234(6) 0.0052(5) 0.0081(5) 0.0016(5)
O1 0.0108(6) 0.0194(6) 0.0340(7) 0.0036(5) 0.0038(5) -0.0018(5)
O5 0.0165(6) 0.0192(6) 0.0348(7) 0.0024(5) 0.0071(5) 0.0029(5)
O4 0.0127(6) 0.0215(6) 0.0277(6) 0.0040(5) 0.0007(5) 0.0037(5)
O3 0.0127(6) 0.0297(7) 0.0408(8) 0.0178(6) -0.0078(6) -0.0032(5)
N2 0.0126(7) 0.0155(6) 0.0231(7) 0.0049(5) 0.0023(6) 0.0021(5)
N1 0.0148(7) 0.0164(6) 0.0188(7) 0.0031(5) 0.0051(6) 0.0020(5)
N4 0.0201(8) 0.0269(7) 0.0237(8) 0.0014(6) 0.0070(6) 0.0033(6)
C3 0.0098(7) 0.0217(8) 0.0204(8) 0.0035(6) 0.0011(6) 0.0026(6)
N3 0.0213(8) 0.0310(8) 0.0373(9) -0.0015(7) 0.0068(7) 0.0036(7)
C2 0.0129(8) 0.0152(7) 0.0197(8) 0.0007(6) 0.0053(7) -0.0003(6)
C8 0.0125(8) 0.0153(7) 0.0183(8) 0.0022(6) 0.0039(6) 0.0027(6)
C4 0.0151(8) 0.0155(7) 0.0224(8) 0.0053(6) 0.0036(7) 0.0037(6)
C5 0.0133(8) 0.0148(7) 0.0163(7) 0.0020(6) 0.0032(6) 0.0002(6)
C1 0.0136(8) 0.0174(7) 0.0192(8) -0.0002(6) 0.0068(7) 0.0000(6)
C9 0.0137(8) 0.0170(7) 0.0175(7) 0.0024(6) 0.0030(6) 0.0019(6)
C11 0.0110(7) 0.0157(7) 0.0235(8) 0.0020(6) 0.0030(7) 0.0025(6)
C12 0.0130(8) 0.0173(8) 0.0286(9) 0.0054(7) 0.0006(7) 0.0030(7)
C13A 0.0132(18) 0.021(2) 0.015(2) 0.0056(16) 0.0014(16) 0.0024(15)
C14A 0.0115(18) 0.0208(19) 0.022(2) 0.0036(16) 0.0054(16) -0.0001(14)
C15 0.0138(9) 0.0200(8) 0.0356(10) 0.0086(8) -0.0041(8) 0.0027(7)
C16A 0.0178(15) 0.015(3) 0.0184(13) 0.002(2) 0.0041(10) 0.0047(18)
C17A 0.0141(16) 0.012(3) 0.0199(10) 0.004(2) 0.0033(12) 0.0028(16)
C7 0.0159(8) 0.0144(7) 0.0310(9) 0.0044(7) 0.0070(7) 0.0030(6)
C10 0.0125(8) 0.0171(7) 0.0209(8) 0.0029(6) 0.0044(7) 0.0002(6)
C16 0.0178(15) 0.015(3) 0.0184(13) 0.002(2) 0.0041(10) 0.0047(18)
C6 0.0103(8) 0.0181(8) 0.0289(9) 0.0046(7) 0.0040(7) 0.0022(6)
C19 0.0221(9) 0.0269(9) 0.0293(10) 0.0029(8) 0.0060(8) 0.0002(8)
C18 0.0140(8) 0.0169(8) 0.0356(10) 0.0070(7) -0.0019(8) 0.0038(7)
C17 0.0141(16) 0.012(3) 0.0199(10) 0.004(2) 0.0033(12) 0.0028(16)
C22 0.0208(9) 0.0289(9) 0.0211(8) 0.0032(7) 0.0080(7) 0.0043(7)
C21 0.0264(10) 0.0270(9) 0.0329(10) 0.0006(8) 0.0086(8) 0.0082(8)
C20 0.0264(10) 0.0306(9) 0.0342(10) -0.0013(8) 0.0077(9) 0.0115(8)
C23A 0.0238(19) 0.0307(19) 0.033(2) 0.0029(16) 0.0110(17) 0.0024(15)
C24A 0.030(2) 0.0283(18) 0.028(2) 0.0063(15) 0.0138(17) 0.0059(15)
C24 0.026(2) 0.0246(18) 0.024(2) 0.0057(15) 0.0082(17) 0.0059(15)
C23 0.026(2) 0.0218(18) 0.019(2) 0.0019(14) 0.0058(16) 0.0011(15)
C14 0.0171(19) 0.0197(18) 0.029(2) 0.0097(18) -0.0009(18) -0.0032(15)
C13 0.021(2) 0.0176(19) 0.029(3) 0.0120(18) -0.0035(19) -0.0002(16)

loop_
_atom_type_symbol
_atom_type_description
_atom_type_scat_dispersion_real
_atom_type_scat_dispersion_imag
_atom_type_scat_source
C C 0.0181 0.0091 'International Tables Vol C Tables 4.2.6.8 and 6.1.1.4'
H H 0.0000 0.0000 'International Tables Vol C Tables 4.2.6.8 and 6.1.1.4'
Mn Mn -0.5299 2.8052 'International Tables Vol C Tables 4.2.6.8 and 6.1.1.4'
N N 0.0311 0.0180 'International Tables Vol C Tables 4.2.6.8 and 6.1.1.4'
O O 0.0492 0.0322 'International Tables Vol C Tables 4.2.6.8 and 6.1.1.4'

loop_
_geom_angle_atom_site_label_1
_geom_angle_atom_site_label_2
_geom_angle_atom_site_label_3
_geom_angle
_geom_angle_site_symmetry_1
_geom_angle_site_symmetry_3
_geom_angle_publ_flag
O2 Mn1 O5 167.45(5) 2_777 . ?
O2 Mn1 O4 88.12(5) 2_777 1_766 ?
O2 Mn1 O3 91.03(5) 2_777 1_766 ?
O2 Mn1 N1 84.46(5) 2_777 1_665 ?
O2 Mn1 C18 88.78(5) 2_777 1_766 ?
O1 Mn1 O2 102.29(5) . 2_777 ?
O1 Mn1 O5 88.41(5) . . ?
O1 Mn1 O4 154.51(5) . 1_766 ?
O1 Mn1 O3 98.46(5) . 1_766 ?
O1 Mn1 N1 110.07(5) . 1_665 ?
O1 Mn1 C18 126.78(5) . 1_766 ?
O5 Mn1 O4 84.77(5) . 1_766 ?
O5 Mn1 O3 93.88(6) . 1_766 ?
O5 Mn1 N1 85.72(5) . 1_665 ?
O5 Mn1 C18 90.00(6) . 1_766 ?
O4 Mn1 N1 93.90(5) 1_766 1_665 ?
O4 Mn1 C18 29.05(5) 1_766 1_766 ?
O3 Mn1 O4 57.69(5) 1_766 1_766 ?
O3 Mn1 N1 151.43(5) 1_766 1_665 ?
O3 Mn1 C18 28.66(5) 1_766 1_766 ?
N1 Mn1 C18 122.83(6) 1_665 1_766 ?
C1 O2 Mn1 132.31(10) . 2_777 ?
C1 O1 Mn1 128.02(11) . . ?
Mn1 O5 H5A 118.1(18) . . ?
Mn1 O5 H5B 124.8(18) . . ?
H5A O5 H5B 109(2) . . ?
C18 O4 Mn1 88.76(10) . 1_344 ?
C18 O3 Mn1 92.22(11) . 1_344 ?
C8 N2 C11 117.81(14) . . ?
C9 N1 Mn1 118.97(11) . 1_445 ?
C10 N1 Mn1 123.15(11) . 1_445 ?
C10 N1 C9 117.16(14) . . ?
C19 N4 C22 125.96(16) . . ?
C19 N4 C21 106.15(16) . . ?
C21 N4 C22 127.69(16) . . ?
C2 C3 H3 119.9 . . ?
C4 C3 H3 119.9 . . ?
C4 C3 C2 120.28(15) . . ?
C19 N3 C20 105.40(17) . . ?
C3 C2 C1 120.58(15) . . ?
C3 C2 C7 119.46(15) . . ?
C7 C2 C1 119.97(14) . . ?
N2 C8 C5 118.17(14) . . ?
N2 C8 C9 121.17(15) . . ?
C9 C8 C5 120.53(15) . . ?
C3 C4 H4 119.9 . . ?
C3 C4 C5 120.25(15) . . ?
C5 C4 H4 119.9 . . ?
C4 C5 C8 120.87(14) . . ?
C4 C5 C6 119.53(15) . . ?
C6 C5 C8 119.58(15) . . ?
O2 C1 C2 118.25(15) . . ?
O1 C1 O2 124.44(15) . . ?
O1 C1 C2 117.31(15) . . ?
N1 C9 C8 121.27(15) . . ?
N1 C9 H9 119.4 . . ?
C8 C9 H9 119.4 . . ?
N2 C11 C12 117.46(15) . . ?
N2 C11 C10 120.41(15) . . ?
C10 C11 C12 122.12(15) . . ?
C13A C12 C11 118.2(2) . . ?
C17A C12 C11 120.0(5) . . ?
C17A C12 C13A 121.2(5) . . ?
C17 C12 C11 120.8(4) . . ?
C13 C12 C11 124.4(2) . . ?
C13 C12 C17 114.0(4) . . ?
C12 C13A H13A 121.3 . . ?
C14A C13A C12 117.4(3) . . ?
C14A C13A H13A 121.3 . . ?
C13A C14A H14A 119.8 . . ?
C13A C14A C15 120.5(3) . . ?
C15 C14A H14A 119.8 . . ?
C16A C15 C14A 115.0(7) . . ?
C16A C15 C18 123.9(7) . . ?
C16 C15 C18 119.5(6) . . ?
C18 C15 C14A 120.4(2) . . ?
C14 C15 C16 120.9(5) . . ?
C14 C15 C18 118.6(2) . . ?
C15 C16A H16A 118.5 . . ?
C15 C16A C17A 122.9(12) . . ?
C17A C16A H16A 118.5 . . ?
C12 C17A C16A 121.2(10) . . ?
C12 C17A H17A 119.4 . . ?
C16A C17A H17A 119.4 . . ?
C2 C7 H7 119.7 . . ?
C6 C7 C2 120.50(15) . . ?
C6 C7 H7 119.7 . . ?
N1 C10 C11 122.06(15) . . ?
N1 C10 H10 119.0 . . ?
C11 C10 H10 119.0 . . ?
C15 C16 H16 120.6 . . ?
C17 C16 C15 118.8(10) . . ?
C17 C16 H16 120.6 . . ?
C5 C6 H6 120.0 . . ?
C7 C6 C5 119.95(15) . . ?
C7 C6 H6 120.0 . . ?
N4 C19 H19 123.8 . . ?
N3 C19 N4 112.44(17) . . ?
N3 C19 H19 123.8 . . ?
O4 C18 Mn1 62.19(9) . 1_344 ?
O4 C18 C15 119.12(16) . . ?
O3 C18 Mn1 59.12(9) . 1_344 ?
O3 C18 O4 121.25(16) . . ?
O3 C18 C15 119.63(17) . . ?
C15 C18 Mn1 177.02(15) . 1_344 ?
C12 C17 H17 119.4 . . ?
C16 C17 C12 121.2(9) . . ?
C16 C17 H17 119.4 . . ?
C23A C22 N4 120.2(2) . . ?
C24A C22 N4 119.7(2) . . ?
C24A C22 C23A 120.1(3) . . ?
C24 C22 N4 120.3(2) . . ?
C24 C22 C23 120.3(3) . . ?
C23 C22 N4 119.4(2) . . ?
N4 C21 H21 127.0 . . ?
C20 C21 N4 106.05(17) . . ?
C20 C21 H21 127.0 . . ?
N3 C20 H20 125.0 . . ?
C21 C20 N3 109.94(18) . . ?
C21 C20 H20 125.0 . . ?
C22 C23A H23A 120.0 . . ?
C22 C23A C24A 120.0(3) . 2_666 ?
C24A C23A H23A 120.0 2_666 . ?
C22 C24A C23A 119.9(3) . 2_666 ?
C22 C24A H24A 120.1 . . ?
C23A C24A H24A 120.1 2_666 . ?
C22 C24 H24 120.0 . . ?
C22 C24 C23 120.1(3) . 2_666 ?
C23 C24 H24 120.0 2_666 . ?
C22 C23 H23 120.2 . . ?
C24 C23 C22 119.6(3) 2_666 . ?
C24 C23 H23 120.2 2_666 . ?
C15 C14 H14 120.1 . . ?
C15 C14 C13 119.9(3) . . ?
C13 C14 H14 120.1 . . ?
C12 C13 H13 118.1 . . ?
C14 C13 C12 123.7(3) . . ?
C14 C13 H13 118.1 . . ?

loop_
_geom_bond_atom_site_label_1
_geom_bond_atom_site_label_2
_geom_bond_distance
_geom_bond_site_symmetry_2
_geom_bond_publ_flag
Mn1 O2 2.1475(12) 2_777 ?
Mn1 O1 2.1010(12) . ?
Mn1 O5 2.1634(13) . ?
Mn1 O4 2.3104(12) 1_766 ?
Mn1 O3 2.2430(14) 1_766 ?
Mn1 N1 2.3351(14) 1_665 ?
Mn1 C18 2.6115(18) 1_766 ?
O2 C1 1.265(2) . ?
O1 C1 1.257(2) . ?
O5 H5A 0.847(10) . ?
O5 H5B 0.848(10) . ?
O4 C18 1.268(2) . ?
O3 C18 1.253(2) . ?
N2 C8 1.335(2) . ?
N2 C11 1.345(2) . ?
N1 C9 1.337(2) . ?
N1 C10 1.336(2) . ?
N4 C19 1.357(2) . ?
N4 C22 1.424(2) . ?
N4 C21 1.386(3) . ?
C3 H3 0.9500 . ?
C3 C2 1.391(2) . ?
C3 C4 1.386(2) . ?
N3 C19 1.299(3) . ?
N3 C20 1.387(3) . ?
C2 C1 1.508(2) . ?
C2 C7 1.395(2) . ?
C8 C5 1.483(2) . ?
C8 C9 1.402(2) . ?
C4 H4 0.9500 . ?
C4 C5 1.396(2) . ?
C5 C6 1.396(2) . ?
C9 H9 0.9500 . ?
C11 C12 1.481(2) . ?
C11 C10 1.397(2) . ?
C12 C13A 1.449(4) . ?
C12 C17A 1.305(14) . ?
C12 C17 1.477(12) . ?
C12 C13 1.392(4) . ?
C13A H13A 0.9500 . ?
C13A C14A 1.380(5) . ?
C14A H14A 0.9500 . ?
C14A C15 1.514(5) . ?
C15 C16A 1.344(14) . ?
C15 C16 1.424(12) . ?
C15 C18 1.502(2) . ?
C15 C14 1.330(4) . ?
C16A H16A 0.9500 . ?
C16A C17A 1.407(18) . ?
C17A H17A 0.9500 . ?
C7 H7 0.9500 . ?
C7 C6 1.386(2) . ?
C10 H10 0.9500 . ?
C16 H16 0.9500 . ?
C16 C17 1.362(17) . ?
C6 H6 0.9500 . ?
C19 H19 0.9500 . ?
C17 H17 0.9500 . ?
C22 C23A 1.385(4) . ?
C22 C24A 1.375(4) . ?
C22 C24 1.370(4) . ?
C22 C23 1.408(4) . ?
C21 H21 0.9500 . ?
C21 C20 1.352(3) . ?
C20 H20 0.9500 . ?
C23A H23A 0.9500 . ?
C23A C24A 1.393(6) 2_666 ?
C24A H24A 0.9500 . ?
C24 H24 0.9500 . ?
C24 C23 1.388(6) 2_666 ?
C23 H23 0.9500 . ?
C14 H14 0.9500 . ?
C14 C13 1.379(5) . ?
C13 H13 0.9500 . ?
